data_7047668
loop_
_publ_author_name
'Dopta, Joanna'
'Grzanna, Sven'
'N\"ather, Christian'
'Bensch, Wolfgang'

_publ_section_title
;
 On the influence of the titanium source on the composition and structure
 of novel titanoniobates.
;
_journal_issue 42
_journal_name_full 'Dalton transactions (Cambridge, England : 2003)'
_journal_page_first 15103
_journal_page_last 15113
_journal_paper_doi 10.1039/c8dt02835d
_journal_volume 47
_journal_year 2018
_chemical_formula_moiety K+,3(NiC10H24N12)2+,1(TiNb9O28)7-,18(H2O)
_chemical_formula_sum 'C30 H108 K N12 Nb9 Ni3 O46 Ti'
_chemical_formula_weight 2472.44
_space_group_crystal_system monoclinic
_space_group_IT_number 15
_space_group_name_Hall '-C 2yc'
_space_group_name_H-M_alt 'C 1 2/c 1'
_symmetry_space_group_name_Hall '-C 2yc'
_symmetry_space_group_name_H-M 'C 1 2/c 1'
_atom_sites_solution_hydrogens geom
_audit_creation_method SHELXL-2014
_audit_update_record
;
2018-09-14 deposited with the CCDC.
2018-09-27 downloaded from the CCDC.
;
_cell_angle_alpha 90
_cell_angle_beta 100.847(2)
_cell_angle_gamma 90
_cell_formula_units_Z 4
_cell_length_a 25.3130(6)
_cell_length_b 19.1246(5)
_cell_length_c 15.9741(4)
_cell_measurement_reflns_used 8279
_cell_measurement_temperature 170(2)
_cell_measurement_theta_max 27.005
_cell_measurement_theta_min 1.343
_cell_volume 7594.9(3)
_computing_cell_refinement 'X-AREA (STOE, 2008)'
_computing_data_collection 'X-AREA (STOE, 2008)'
_computing_data_reduction 'X-AREA (STOE, 2008)'
_computing_molecular_graphics 'XP (Sheldrick, 2008) and Diamond (Brandenburg, 2014)'
_computing_structure_refinement 'SHELXL-2014/7 (Sheldrick, 2015)'
_computing_structure_solution 'SHELXS-97 (Sheldrick, 2008)'
_diffrn_ambient_temperature 170(2)
_diffrn_measured_fraction_theta_full 0.996
_diffrn_measured_fraction_theta_max 0.997
_diffrn_measurement_device_type 'STOE IPDS-2'
_diffrn_measurement_method 'Omega scans'
_diffrn_radiation_type MoK\a
_diffrn_radiation_wavelength 0.71073
_diffrn_reflns_av_R_equivalents 0.0449
_diffrn_reflns_av_unetI/netI 0.0304
_diffrn_reflns_Laue_measured_fraction_full 0.996
_diffrn_reflns_Laue_measured_fraction_max 0.997
_diffrn_reflns_limit_h_max 32
_diffrn_reflns_limit_h_min -29
_diffrn_reflns_limit_k_max 24
_diffrn_reflns_limit_k_min -24
_diffrn_reflns_limit_l_max 20
_diffrn_reflns_limit_l_min -20
_diffrn_reflns_number 30337
_diffrn_reflns_point_group_measured_fraction_full 0.996
_diffrn_reflns_point_group_measured_fraction_max 0.997
_diffrn_reflns_theta_full 25.242
_diffrn_reflns_theta_max 27.005
_diffrn_reflns_theta_min 1.343
_diffrn_source 'fine-focus sealed tube'
_exptl_absorpt_coefficient_mu 2.337
_exptl_absorpt_correction_T_max 0.7340
_exptl_absorpt_correction_T_min 0.6517
_exptl_absorpt_correction_type numerical
_exptl_absorpt_process_details 'X-Red and X-Shape (STOE, 2008)'
_exptl_crystal_colour yellow
_exptl_crystal_density_diffrn 2.197
_exptl_crystal_density_method 'not measured'
_exptl_crystal_description block
_exptl_crystal_F_000 5012
_exptl_crystal_size_max 0.1158
_exptl_crystal_size_mid 0.0934
_exptl_crystal_size_min 0.0785
_refine_diff_density_max 0.834
_refine_diff_density_min -1.119
_refine_diff_density_rms 0.147
_refine_ls_extinction_coef 0.00026(4)
_refine_ls_extinction_expression Fc^*^=kFc[1+0.001xFc^2^\l^3^/sin(2\q)]^-1/4^
_refine_ls_extinction_method SHELXL
_refine_ls_goodness_of_fit_ref 1.184
_refine_ls_hydrogen_treatment constr
_refine_ls_matrix_type full
_refine_ls_number_parameters 475
_refine_ls_number_reflns 8279
_refine_ls_number_restraints 0
_refine_ls_restrained_S_all 1.184
_refine_ls_R_factor_all 0.0604
_refine_ls_R_factor_gt 0.0522
_refine_ls_shift/su_max 0.001
_refine_ls_shift/su_mean 0.000
_refine_ls_structure_factor_coef Fsqd
_refine_ls_weighting_details 'w=1/[\s^2^(Fo^2^)+(0.0550P)^2^+81.0076P] where P=(Fo^2^+2Fc^2^)/3'
_refine_ls_weighting_scheme calc
_refine_ls_wR_factor_gt 0.1376
_refine_ls_wR_factor_ref 0.1415
_reflns_Friedel_coverage 0.000
_reflns_number_gt 7224
_reflns_number_total 8279
_reflns_threshold_expression 'I > 2\s(I)'
_cod_data_source_file c8dt02835d2.cif
_cod_data_source_block jo2633
_cod_depositor_comments 'Adding full bibliography for 7047668--7047670.cif.'
_cod_original_formula_sum 'C30 H108 K1 N12 Nb9 Ni3 O46 Ti'
_cod_database_code 7047668
_shelx_space_group_comment
;
The symmetry employed for this shelxl refinement is uniquely defined
by the following loop, which should always be used as a source of
symmetry information in preference to the above space-group names.
They are only intended as comments.
;
_shelxl_version_number 2014-3

loop_
_space_group_symop_operation_xyz
'x, y, z'
'-x, y, -z+1/2'
'x+1/2, y+1/2, z'
'-x+1/2, y+1/2, -z+1/2'
'-x, -y, -z'
'x, -y, z-1/2'
'-x+1/2, -y+1/2, -z'
'x+1/2, -y+1/2, z-1/2'

loop_
_atom_site_label
_atom_site_type_symbol
_atom_site_fract_x
_atom_site_fract_y
_atom_site_fract_z
_atom_site_U_iso_or_equiv
_atom_site_adp_type
_atom_site_occupancy
_atom_site_site_symmetry_order
_atom_site_calc_flag
_atom_site_refinement_flags_posn
_atom_site_refinement_flags_adp
_atom_site_refinement_flags_occupancy
_atom_site_disorder_assembly
_atom_site_disorder_group
Nb1 Nb 0.80324(2) 0.78416(3) 0.72468(3) 0.02737(15) Uani 1 1 d . . . . .
Nb2 Nb 0.71993(2) 0.87605(3) 0.57838(3) 0.02571(14) Uani 1 1 d . . . . .
Nb3 Nb 0.85112(2) 0.88202(3) 0.58035(4) 0.02587(14) Uani 1 1 d . . . . .
Nb4 Nb 0.85797(2) 0.70708(3) 0.57472(3) 0.02465(14) Uani 1 1 d . . . . .
Nb5 Nb 0.72539(3) 0.70077(3) 0.57195(4) 0.02128(16) Uani 0.5 1 d . . P A .
Ti1 Ti 0.72539(3) 0.70077(3) 0.57195(4) 0.02128(16) Uani 0.5 1 d . . P A .
O1 O 0.8150(2) 0.7823(3) 0.8356(3) 0.0414(11) Uani 1 1 d . . . . .
O2 O 0.74121(17) 0.8498(2) 0.6961(3) 0.0293(9) Uani 1 1 d . . . . .
O3 O 0.85056(17) 0.8584(2) 0.6986(3) 0.0301(9) Uani 1 1 d . . . . .
O4 O 0.85374(17) 0.7142(2) 0.6927(3) 0.0274(9) Uani 1 1 d . . . . .
O5 O 0.74541(17) 0.7085(2) 0.6876(3) 0.0277(9) Uani 1 1 d . . . . .
O6 O 0.71653(15) 0.71405(19) 0.4338(2) 0.0211(8) Uani 1 1 d . . . . .
O7 O 0.78176(17) 0.9319(2) 0.5747(3) 0.0291(9) Uani 1 1 d . . . . .
O8 O 0.89465(16) 0.7953(2) 0.5708(3) 0.0263(9) Uani 1 1 d . . . . .
O9 O 0.78862(16) 0.6446(2) 0.5527(2) 0.0233(8) Uani 1 1 d . . . . .
O10 O 0.67536(15) 0.7821(2) 0.5558(2) 0.0233(8) Uani 1 1 d . . . . .
O11 O 0.66882(19) 0.9371(2) 0.5835(3) 0.0357(10) Uani 1 1 d . . . . .
O12 O 0.89893(19) 0.9484(2) 0.5870(3) 0.0379(10) Uani 1 1 d . . . . .
O13 O 0.90902(17) 0.6449(2) 0.5716(3) 0.0341(10) Uani 1 1 d . . . . .
O14 O 0.67509(16) 0.6323(2) 0.5491(3) 0.0266(8) Uani 1 1 d . . . . .
Ni1 Ni 0.72817(3) 0.51471(4) 0.70706(5) 0.02957(19) Uani 1 1 d . . . . .
N1 N 0.6519(2) 0.5256(3) 0.6694(4) 0.0372(12) Uani 1 1 d . . . . .
H1 H 0.6473 0.5645 0.6268 0.045 Uiso 1 1 calc R U . . .
N2 N 0.7227(3) 0.4388(3) 0.6252(4) 0.0395(13) Uani 1 1 d . . . . .
H2 H 0.7234 0.3947 0.6590 0.047 Uiso 1 1 calc R U . . .
N3 N 0.8052(2) 0.5042(3) 0.7417(4) 0.0411(14) Uani 1 1 d . . . . .
H3 H 0.8108 0.4638 0.7822 0.049 Uiso 1 1 calc R U . . .
N4 N 0.7336(2) 0.5897(3) 0.7888(4) 0.0380(13) Uani 1 1 d . . . . .
H4 H 0.7337 0.6337 0.7551 0.046 Uiso 1 1 calc R U . . .
C1 C 0.6295(3) 0.4628(4) 0.6223(5) 0.0482(18) Uani 1 1 d . . . . .
H1A H 0.5941 0.4734 0.5864 0.058 Uiso 1 1 calc R U . . .
H1B H 0.6247 0.4249 0.6625 0.058 Uiso 1 1 calc R U . . .
C2 C 0.6684(3) 0.4415(4) 0.5687(5) 0.0472(18) Uani 1 1 d . . . . .
H2A H 0.6683 0.4756 0.5221 0.057 Uiso 1 1 calc R U . . .
H2B H 0.6587 0.3949 0.5432 0.057 Uiso 1 1 calc R U . . .
C3 C 0.7644(4) 0.4306(4) 0.5725(5) 0.051(2) Uani 1 1 d . . . . .
H3A H 0.7634 0.4715 0.5342 0.062 Uiso 1 1 calc R U . . .
H3B H 0.7564 0.3883 0.5365 0.062 Uiso 1 1 calc R U . . .
C4 C 0.8200(4) 0.4241(5) 0.6262(6) 0.064(3) Uani 1 1 d . . . . .
H4A H 0.8203 0.3849 0.6668 0.077 Uiso 1 1 calc R U . . .
H4B H 0.8458 0.4127 0.5888 0.077 Uiso 1 1 calc R U . . .
C5 C 0.8382(3) 0.4891(5) 0.6750(6) 0.054(2) Uani 1 1 d . . . . .
H5A H 0.8355 0.5291 0.6350 0.065 Uiso 1 1 calc R U . . .
H5B H 0.8764 0.4840 0.7027 0.065 Uiso 1 1 calc R U . . .
C6 C 0.8265(3) 0.5662(4) 0.7914(5) 0.052(2) Uani 1 1 d . . . . .
H6A H 0.8314 0.6051 0.7526 0.063 Uiso 1 1 calc R U . . .
H6B H 0.8618 0.5554 0.8275 0.063 Uiso 1 1 calc R U . . .
C7 C 0.7871(3) 0.5864(4) 0.8457(5) 0.0468(18) Uani 1 1 d . . . . .
H7A H 0.7869 0.5514 0.8912 0.056 Uiso 1 1 calc R U . . .
H7B H 0.7967 0.6325 0.8726 0.056 Uiso 1 1 calc R U . . .
C8 C 0.6901(4) 0.5985(4) 0.8385(5) 0.0492(19) Uani 1 1 d . . . . .
H8A H 0.6983 0.6395 0.8765 0.059 Uiso 1 1 calc R U . . .
H8B H 0.6890 0.5567 0.8747 0.059 Uiso 1 1 calc R U . . .
C9 C 0.6367(4) 0.6083(4) 0.7828(6) 0.057(2) Uani 1 1 d . . . . .
H9A H 0.6389 0.6474 0.7430 0.068 Uiso 1 1 calc R U . . .
H9B H 0.6102 0.6213 0.8185 0.068 Uiso 1 1 calc R U . . .
C10 C 0.6171(3) 0.5441(4) 0.7321(5) 0.0482(18) Uani 1 1 d . . . . .
H10A H 0.6164 0.5043 0.7716 0.058 Uiso 1 1 calc R U . . .
H10B H 0.5798 0.5521 0.7013 0.058 Uiso 1 1 calc R U . . .
Ni2 Ni 1.0000 0.74234(6) 0.7500 0.0280(2) Uani 1 2 d S T P . .
N11 N 1.0116(2) 0.6690(3) 0.6732(4) 0.0336(11) Uani 1 1 d . . . . .
H11 H 0.9767 0.6635 0.6323 0.040 Uiso 1 1 calc R U . . .
N12 N 1.0066(2) 0.8158(3) 0.6690(3) 0.0320(11) Uani 1 1 d . . . . .
H12 H 0.9701 0.8203 0.6324 0.038 Uiso 1 1 calc R U . . .
C11 C 1.0200(3) 0.6018(4) 0.7212(5) 0.0423(16) Uani 1 1 d . . . . .
H11A H 1.0139 0.5615 0.6817 0.051 Uiso 1 1 calc R U . . .
H11B H 1.0571 0.5991 0.7547 0.051 Uiso 1 1 calc R U . . .
C12 C 1.0528(3) 0.6795(4) 0.6197(5) 0.0398(15) Uani 1 1 d . . . . .
H12A H 1.0551 0.6371 0.5850 0.048 Uiso 1 1 calc R U . . .
H12B H 1.0883 0.6868 0.6569 0.048 Uiso 1 1 calc R U . . .
C13 C 1.0394(3) 0.7414(4) 0.5619(5) 0.0446(17) Uani 1 1 d . . . . .
H13A H 1.0021 0.7364 0.5299 0.054 Uiso 1 1 calc R U . . .
H13B H 1.0637 0.7418 0.5200 0.054 Uiso 1 1 calc R U . . .
C14 C 1.0445(3) 0.8099(4) 0.6089(5) 0.0415(16) Uani 1 1 d . . . . .
H14A H 1.0818 0.8150 0.6409 0.050 Uiso 1 1 calc R U . . .
H14B H 1.0376 0.8486 0.5670 0.050 Uiso 1 1 calc R U . . .
C15 C 1.0164(3) 0.8836(3) 0.7160(4) 0.0359(14) Uani 1 1 d . . . . .
H15A H 1.0550 0.8884 0.7414 0.043 Uiso 1 1 calc R U . . .
H15B H 1.0059 0.9232 0.6765 0.043 Uiso 1 1 calc R U . . .
K1 K 0.57064(14) 0.87060(18) 0.5985(2) 0.0389(7) Uani 0.5 1 d . . P A 1
O21 O 0.5708(8) 0.9024(12) 0.6473(17) 0.125(8) Uani 0.5 1 d . . P B 2
O22 O 0.6006(2) 0.7672(3) 0.8765(3) 0.0455(12) Uani 1 1 d . . . . .
O23 O 0.5151(2) 0.6650(3) 0.8425(4) 0.0518(13) Uani 1 1 d . . . . .
O24 O 0.4603(2) 0.8862(3) 0.5973(4) 0.0561(14) Uani 1 1 d . . . . .
O25 O 0.6355(2) 0.7913(3) 0.7248(4) 0.0537(15) Uani 1 1 d . . . . .
O26 O 0.5732(3) 0.7129(4) 0.5990(4) 0.069(2) Uani 1 1 d . . . . .
O27 O 0.9791(3) 1.0352(3) 0.5657(4) 0.0628(16) Uani 1 1 d . . . . .
O28 O 0.8048(3) 0.7495(4) 0.9980(4) 0.0657(17) Uani 1 1 d . . . . .
O29 O 0.5817(3) 0.9945(3) 0.4825(5) 0.0679(18) Uani 1 1 d . . . . .
O30 O 0.5353(5) 0.9342(6) 0.7311(8) 0.056(3) Uani 0.5 1 d . . P . .

loop_
_atom_site_aniso_label
_atom_site_aniso_U_11
_atom_site_aniso_U_22
_atom_site_aniso_U_33
_atom_site_aniso_U_23
_atom_site_aniso_U_13
_atom_site_aniso_U_12
Nb1 0.0299(3) 0.0313(3) 0.0201(3) -0.0019(2) 0.0026(2) -0.0029(2)
Nb2 0.0259(3) 0.0220(3) 0.0293(3) -0.00397(19) 0.0053(2) -0.00031(19)
Nb3 0.0245(3) 0.0226(2) 0.0299(3) -0.0015(2) 0.0037(2) -0.00396(19)
Nb4 0.0224(3) 0.0243(3) 0.0263(3) 0.00050(19) 0.0019(2) 0.00006(18)
Nb5 0.0231(3) 0.0212(3) 0.0195(3) 0.0008(2) 0.0040(3) -0.0024(2)
Ti1 0.0231(3) 0.0212(3) 0.0195(3) 0.0008(2) 0.0040(3) -0.0024(2)
O1 0.042(3) 0.052(3) 0.028(2) -0.001(2) 0.002(2) -0.006(2)
O2 0.030(2) 0.031(2) 0.028(2) -0.0072(17) 0.0063(17) -0.0031(17)
O3 0.028(2) 0.034(2) 0.027(2) -0.0029(17) 0.0000(17) -0.0058(17)
O4 0.029(2) 0.027(2) 0.025(2) 0.0026(16) -0.0005(17) -0.0015(16)
O5 0.030(2) 0.030(2) 0.023(2) 0.0031(16) 0.0029(17) -0.0065(16)
O6 0.0224(19) 0.0233(19) 0.0176(18) -0.0001(14) 0.0038(15) -0.0015(14)
O7 0.031(2) 0.0223(19) 0.034(2) -0.0035(16) 0.0061(18) -0.0019(16)
O8 0.024(2) 0.029(2) 0.025(2) 0.0004(16) 0.0039(16) -0.0008(16)
O9 0.027(2) 0.0212(18) 0.0213(19) 0.0019(15) 0.0022(15) -0.0020(15)
O10 0.0225(19) 0.0234(18) 0.024(2) -0.0038(15) 0.0040(15) -0.0007(15)
O11 0.035(2) 0.029(2) 0.042(3) -0.0050(19) 0.006(2) 0.0011(18)
O12 0.032(2) 0.036(2) 0.046(3) 0.000(2) 0.008(2) -0.0061(19)
O13 0.026(2) 0.033(2) 0.040(3) -0.0020(19) -0.0012(18) 0.0004(18)
O14 0.029(2) 0.028(2) 0.023(2) 0.0040(16) 0.0042(16) -0.0032(16)
Ni1 0.0318(4) 0.0277(4) 0.0303(4) 0.0053(3) 0.0086(3) 0.0008(3)
N1 0.038(3) 0.035(3) 0.038(3) 0.011(2) 0.006(2) 0.000(2)
N2 0.051(4) 0.031(3) 0.039(3) 0.005(2) 0.015(3) -0.001(3)
N3 0.038(3) 0.048(3) 0.039(3) 0.017(3) 0.009(2) 0.003(3)
N4 0.049(3) 0.030(3) 0.033(3) 0.007(2) 0.006(3) 0.000(2)
C1 0.048(4) 0.044(4) 0.049(4) 0.012(3) 0.000(3) -0.012(3)
C2 0.060(5) 0.036(4) 0.042(4) -0.003(3) 0.000(3) -0.013(3)
C3 0.075(6) 0.044(4) 0.042(4) 0.000(3) 0.027(4) 0.006(4)
C4 0.069(6) 0.069(6) 0.064(6) 0.015(5) 0.037(5) 0.022(5)
C5 0.039(4) 0.073(6) 0.057(5) 0.021(4) 0.024(4) 0.012(4)
C6 0.047(4) 0.053(4) 0.054(5) 0.020(4) -0.001(4) -0.012(4)
C7 0.060(5) 0.034(3) 0.042(4) 0.001(3) -0.002(3) -0.009(3)
C8 0.075(6) 0.037(4) 0.041(4) 0.000(3) 0.023(4) 0.007(4)
C9 0.071(6) 0.039(4) 0.069(6) 0.009(4) 0.035(5) 0.016(4)
C10 0.034(4) 0.053(4) 0.060(5) 0.016(4) 0.017(3) 0.009(3)
Ni2 0.0242(5) 0.0319(6) 0.0274(6) 0.000 0.0032(4) 0.000
N11 0.027(3) 0.038(3) 0.034(3) 0.000(2) -0.001(2) 0.002(2)
N12 0.024(2) 0.040(3) 0.031(3) 0.002(2) 0.001(2) -0.004(2)
C11 0.042(4) 0.038(4) 0.044(4) -0.002(3) 0.000(3) 0.004(3)
C12 0.032(3) 0.050(4) 0.038(4) -0.007(3) 0.008(3) 0.004(3)
C13 0.040(4) 0.061(5) 0.035(4) -0.002(3) 0.012(3) -0.001(3)
C14 0.034(3) 0.057(4) 0.034(4) 0.008(3) 0.006(3) -0.003(3)
C15 0.034(3) 0.031(3) 0.041(4) 0.002(3) 0.002(3) 0.001(3)
K1 0.0368(15) 0.0417(17) 0.0411(17) -0.0082(13) 0.0147(13) -0.0021(13)
O21 0.088(13) 0.118(17) 0.17(2) 0.057(16) 0.036(15) -0.003(13)
O22 0.046(3) 0.052(3) 0.040(3) -0.001(2) 0.013(2) -0.001(2)
O23 0.044(3) 0.054(3) 0.060(4) -0.004(3) 0.016(3) 0.006(2)
O24 0.054(3) 0.057(3) 0.057(4) 0.009(3) 0.008(3) 0.005(3)
O25 0.058(4) 0.064(4) 0.045(3) -0.006(3) 0.028(3) -0.009(3)
O26 0.050(3) 0.116(6) 0.047(3) -0.008(3) 0.024(3) -0.025(4)
O27 0.056(4) 0.056(3) 0.079(4) -0.001(3) 0.020(3) -0.020(3)
O28 0.065(4) 0.095(5) 0.038(3) 0.015(3) 0.013(3) 0.002(4)
O29 0.061(4) 0.055(4) 0.083(5) 0.010(3) -0.001(3) 0.008(3)
O30 0.059(7) 0.060(7) 0.053(7) 0.000(6) 0.017(6) -0.003(6)

loop_
_atom_type_symbol
_atom_type_description
_atom_type_scat_dispersion_real
_atom_type_scat_dispersion_imag
_atom_type_scat_source
C C 0.0033 0.0016 'International Tables Vol C Tables 4.2.6.8 and 6.1.1.4'
H H 0.0000 0.0000 'International Tables Vol C Tables 4.2.6.8 and 6.1.1.4'
N N 0.0061 0.0033 'International Tables Vol C Tables 4.2.6.8 and 6.1.1.4'
O O 0.0106 0.0060 'International Tables Vol C Tables 4.2.6.8 and 6.1.1.4'
Ti Ti 0.2776 0.4457 'International Tables Vol C Tables 4.2.6.8 and 6.1.1.4'
Ni Ni 0.3393 1.1124 'International Tables Vol C Tables 4.2.6.8 and 6.1.1.4'
Nb Nb -2.0727 0.6215 'International Tables Vol C Tables 4.2.6.8 and 6.1.1.4'
K K 0.2009 0.2494 'International Tables Vol C Tables 4.2.6.8 and 6.1.1.4'

loop_
_geom_angle_atom_site_label_1
_geom_angle_atom_site_label_2
_geom_angle_atom_site_label_3
_geom_angle
_geom_angle_site_symmetry_1
_geom_angle_site_symmetry_3
O1 Nb1 O3 103.8(2) . .
O1 Nb1 O4 104.7(2) . .
O3 Nb1 O4 89.12(18) . .
O1 Nb1 O2 102.8(2) . .
O3 Nb1 O2 88.94(18) . .
O4 Nb1 O2 152.08(17) . .
O1 Nb1 O5 104.7(2) . .
O3 Nb1 O5 151.49(17) . .
O4 Nb1 O5 84.83(17) . .
O2 Nb1 O5 83.69(17) . .
O1 Nb1 O6 178.20(19) . 7_666
O3 Nb1 O6 77.69(15) . 7_666
O4 Nb1 O6 76.30(15) . 7_666
O2 Nb1 O6 76.08(15) . 7_666
O5 Nb1 O6 73.81(15) . 7_666
O1 Nb1 Nb5 135.81(17) . .
O3 Nb1 Nb5 120.41(12) . .
O4 Nb1 Nb5 78.75(12) . .
O2 Nb1 Nb5 78.29(12) . .
O5 Nb1 Nb5 31.10(11) . .
O6 Nb1 Nb5 42.72(9) 7_666 .
O1 Nb1 Nb4 135.15(18) . .
O3 Nb1 Nb4 79.25(13) . .
O4 Nb1 Nb4 30.67(12) . .
O2 Nb1 Nb4 122.03(12) . .
O5 Nb1 Nb4 81.46(12) . .
O6 Nb1 Nb4 45.95(9) 7_666 .
Nb5 Nb1 Nb4 61.202(17) . .
O1 Nb1 Nb2 133.44(18) . .
O3 Nb1 Nb2 78.44(13) . .
O4 Nb1 Nb2 121.87(12) . .
O2 Nb1 Nb2 30.93(12) . .
O5 Nb1 Nb2 81.23(12) . .
O6 Nb1 Nb2 45.60(9) 7_666 .
Nb5 Nb1 Nb2 61.249(17) . .
Nb4 Nb1 Nb2 91.316(18) . .
O11 Nb2 O7 104.2(2) . .
O11 Nb2 O2 101.6(2) . .
O7 Nb2 O2 95.51(18) . .
O11 Nb2 O9 103.49(19) . 7_666
O7 Nb2 O9 90.34(17) . 7_666
O2 Nb2 O9 151.95(16) . 7_666
O11 Nb2 O10 101.45(18) . .
O7 Nb2 O10 152.34(16) . .
O2 Nb2 O10 89.28(17) . .
O9 Nb2 O10 73.65(15) 7_666 .
O11 Nb2 O6 175.01(18) . 7_666
O7 Nb2 O6 80.36(15) . 7_666
O2 Nb2 O6 79.74(15) . 7_666
O9 Nb2 O6 74.23(14) 7_666 7_666
O10 Nb2 O6 73.71(14) . 7_666
O11 Nb2 Nb4 90.72(15) . 7_666
O7 Nb2 Nb4 129.52(13) . 7_666
O2 Nb2 Nb4 128.76(13) . 7_666
O9 Nb2 Nb4 39.18(11) 7_666 7_666
O10 Nb2 Nb4 39.50(11) . 7_666
O6 Nb2 Nb4 84.75(9) 7_666 7_666
O11 Nb2 Nb3 136.21(15) . .
O7 Nb2 Nb3 32.24(12) . .
O2 Nb2 Nb3 84.49(13) . .
O9 Nb2 Nb3 86.05(11) 7_666 .
O10 Nb2 Nb3 122.11(11) . .
O6 Nb2 Nb3 48.52(9) 7_666 .
Nb4 Nb2 Nb3 119.21(2) 7_666 .
O11 Nb2 Ti1 137.47(16) . 7_666
O7 Nb2 Ti1 76.70(13) . 7_666
O2 Nb2 Ti1 120.79(13) . 7_666
O9 Nb2 Ti1 34.66(11) 7_666 7_666
O10 Nb2 Ti1 77.46(11) . 7_666
O6 Nb2 Ti1 41.07(9) 7_666 7_666
Nb4 Nb2 Ti1 61.162(17) 7_666 7_666
Nb3 Nb2 Ti1 58.052(17) . 7_666
O11 Nb2 Nb5 137.47(16) . 7_666
O7 Nb2 Nb5 76.70(13) . 7_666
O2 Nb2 Nb5 120.79(13) . 7_666
O9 Nb2 Nb5 34.66(11) 7_666 7_666
O10 Nb2 Nb5 77.46(11) . 7_666
O6 Nb2 Nb5 41.07(9) 7_666 7_666
Nb4 Nb2 Nb5 61.162(17) 7_666 7_666
Nb3 Nb2 Nb5 58.052(17) . 7_666
Ti1 Nb2 Nb5 0.00(2) 7_666 7_666
O11 Nb2 Nb1 133.72(16) . .
O7 Nb2 Nb1 84.40(13) . .
O2 Nb2 Nb1 32.21(12) . .
O9 Nb2 Nb1 122.11(11) 7_666 .
O10 Nb2 Nb1 85.35(11) . .
O6 Nb2 Nb1 48.01(9) 7_666 .
Nb4 Nb2 Nb1 118.87(2) 7_666 .
Nb3 Nb2 Nb1 60.789(16) . .
Ti1 Nb2 Nb1 88.800(19) 7_666 .
Nb5 Nb2 Nb1 88.800(19) 7_666 .
O12 Nb3 O3 104.0(2) . .
O12 Nb3 O7 104.5(2) . .
O3 Nb3 O7 89.28(18) . .
O12 Nb3 O8 102.7(2) . .
O3 Nb3 O8 89.26(18) . .
O7 Nb3 O8 152.22(17) . .
O12 Nb3 O14 104.2(2) . 7_666
O3 Nb3 O14 151.79(17) . 7_666
O7 Nb3 O14 84.48(17) . 7_666
O8 Nb3 O14 83.80(17) . 7_666
O12 Nb3 O6 178.10(19) . 7_666
O3 Nb3 O6 77.67(15) . 7_666
O7 Nb3 O6 76.33(15) . 7_666
O8 Nb3 O6 76.26(15) . 7_666
O14 Nb3 O6 74.12(14) 7_666 7_666
O12 Nb3 Ti1 135.61(17) . 7_666
O3 Nb3 Ti1 120.38(12) . 7_666
O7 Nb3 Ti1 78.55(12) . 7_666
O8 Nb3 Ti1 78.34(12) . 7_666
O14 Nb3 Ti1 31.41(11) 7_666 7_666
O6 Nb3 Ti1 42.71(9) 7_666 7_666
O12 Nb3 Nb5 135.61(17) . 7_666
O3 Nb3 Nb5 120.38(12) . 7_666
O7 Nb3 Nb5 78.55(12) . 7_666
O8 Nb3 Nb5 78.34(12) . 7_666
O14 Nb3 Nb5 31.41(11) 7_666 7_666
O6 Nb3 Nb5 42.71(9) 7_666 7_666
Ti1 Nb3 Nb5 0.00(3) 7_666 7_666
O12 Nb3 Nb2 135.08(16) . .
O3 Nb3 Nb2 79.10(12) . .
O7 Nb3 Nb2 30.79(12) . .
O8 Nb3 Nb2 122.17(12) . .
O14 Nb3 Nb2 81.60(11) 7_666 .
O6 Nb3 Nb2 45.92(9) 7_666 .
Ti1 Nb3 Nb2 61.182(17) 7_666 .
Nb5 Nb3 Nb2 61.182(17) 7_666 .
O12 Nb3 Nb4 133.58(16) . .
O3 Nb3 Nb4 78.73(13) . .
O7 Nb3 Nb4 121.89(12) . .
O8 Nb3 Nb4 31.11(12) . .
O14 Nb3 Nb4 81.35(11) 7_666 .
O6 Nb3 Nb4 45.58(9) 7_666 .
Ti1 Nb3 Nb4 61.095(17) 7_666 .
Nb5 Nb3 Nb4 61.095(17) 7_666 .
Nb2 Nb3 Nb4 91.272(17) . .
O13 Nb4 O4 104.7(2) . .
O13 Nb4 O8 103.21(19) . .
O4 Nb4 O8 94.94(18) . .
O13 Nb4 O9 101.88(18) . .
O4 Nb4 O9 90.33(17) . .
O8 Nb4 O9 152.10(16) . .
O13 Nb4 O10 101.35(18) . 7_666
O4 Nb4 O10 151.87(17) . 7_666
O8 Nb4 O10 89.29(16) . 7_666
O9 Nb4 O10 73.92(15) . 7_666
O13 Nb4 O6 174.14(17) . 7_666
O4 Nb4 O6 79.72(15) . 7_666
O8 Nb4 O6 80.01(15) . 7_666
O9 Nb4 O6 74.01(14) . 7_666
O10 Nb4 O6 73.64(14) 7_666 7_666
O13 Nb4 Nb2 89.59(14) . 7_666
O4 Nb4 Nb2 129.60(13) . 7_666
O8 Nb4 Nb2 128.98(12) . 7_666
O9 Nb4 Nb2 39.27(11) . 7_666
O10 Nb4 Nb2 39.70(11) 7_666 7_666
O6 Nb4 Nb2 84.60(9) 7_666 7_666
O13 Nb4 Nb1 136.52(15) . .
O4 Nb4 Nb1 31.91(12) . .
O8 Nb4 Nb1 84.51(12) . .
O9 Nb4 Nb1 85.67(11) . .
O10 Nb4 Nb1 121.69(11) 7_666 .
O6 Nb4 Nb1 48.16(9) 7_666 .
Nb2 Nb4 Nb1 118.82(2) 7_666 .
O13 Nb4 Ti1 134.76(15) . 7_666
O4 Nb4 Ti1 120.51(13) . 7_666
O8 Nb4 Ti1 76.15(12) . 7_666
O9 Nb4 Ti1 77.58(10) . 7_666
O10 Nb4 Ti1 34.20(10) 7_666 7_666
O6 Nb4 Ti1 40.84(9) 7_666 7_666
Nb2 Nb4 Ti1 61.159(17) 7_666 7_666
Nb1 Nb4 Ti1 88.718(19) . 7_666
O13 Nb4 Nb5 134.76(15) . 7_666
O4 Nb4 Nb5 120.51(13) . 7_666
O8 Nb4 Nb5 76.15(12) . 7_666
O9 Nb4 Nb5 77.58(10) . 7_666
O10 Nb4 Nb5 34.20(10) 7_666 7_666
O6 Nb4 Nb5 40.84(9) 7_666 7_666
Nb2 Nb4 Nb5 61.159(17) 7_666 7_666
Nb1 Nb4 Nb5 88.718(19) . 7_666
Ti1 Nb4 Nb5 0.00(2) 7_666 7_666
O13 Nb4 Nb5 135.48(15) . .
O4 Nb4 Nb5 76.93(13) . .
O8 Nb4 Nb5 121.14(12) . .
O9 Nb4 Nb5 34.17(11) . .
O10 Nb4 Nb5 77.10(11) 7_666 .
O6 Nb4 Nb5 41.14(9) 7_666 .
Nb2 Nb4 Nb5 60.560(17) 7_666 .
Nb1 Nb4 Nb5 58.258(17) . .
Ti1 Nb4 Nb5 60.75(2) 7_666 .
Nb5 Nb4 Nb5 60.75(2) 7_666 .
O14 Nb5 O5 108.17(18) . .
O14 Nb5 O10 97.62(18) . .
O5 Nb5 O10 96.71(18) . .
O14 Nb5 O9 97.66(17) . .
O5 Nb5 O9 96.96(18) . .
O10 Nb5 O9 155.17(16) . .
O14 Nb5 O6 86.93(16) . .
O5 Nb5 O6 164.90(16) . .
O10 Nb5 O6 80.59(15) . .
O9 Nb5 O6 80.82(15) . .
O14 Nb5 O6 166.30(16) . 7_666
O5 Nb5 O6 85.53(16) . 7_666
O10 Nb5 O6 80.23(15) . 7_666
O9 Nb5 O6 80.29(15) . 7_666
O6 Nb5 O6 79.37(15) . 7_666
O14 Nb5 Nb3 36.43(13) . 7_666
O5 Nb5 Nb3 144.60(13) . 7_666
O10 Nb5 Nb3 90.50(11) . 7_666
O9 Nb5 Nb3 90.27(11) . 7_666
O6 Nb5 Nb3 50.50(10) . 7_666
O6 Nb5 Nb3 129.87(10) 7_666 7_666
O14 Nb5 Nb1 143.89(13) . .
O5 Nb5 Nb1 35.72(13) . .
O10 Nb5 Nb1 89.71(11) . .
O9 Nb5 Nb1 89.38(11) . .
O6 Nb5 Nb1 129.19(10) . .
O6 Nb5 Nb1 49.81(10) 7_666 .
Nb3 Nb5 Nb1 179.57(3) 7_666 .
O14 Nb5 Nb2 84.72(13) . 7_666
O5 Nb5 Nb2 133.69(14) . 7_666
O10 Nb5 Nb2 126.24(12) . 7_666
O9 Nb5 Nb2 36.73(11) . 7_666
O6 Nb5 Nb2 45.77(10) . 7_666
O6 Nb5 Nb2 85.72(10) 7_666 7_666
Nb3 Nb5 Nb2 60.767(17) 7_666 7_666
Nb1 Nb5 Nb2 118.82(2) . 7_666
O14 Nb5 Nb4 85.02(13) . 7_666
O5 Nb5 Nb4 133.16(14) . 7_666
O10 Nb5 Nb4 36.45(11) . 7_666
O9 Nb5 Nb4 126.39(11) . 7_666
O6 Nb5 Nb4 45.71(10) . 7_666
O6 Nb5 Nb4 85.38(10) 7_666 7_666
Nb3 Nb5 Nb4 61.323(17) 7_666 7_666
Nb1 Nb5 Nb4 118.73(2) . 7_666
Nb2 Nb5 Nb4 91.17(2) 7_666 7_666
O14 Nb5 Nb4 133.78(14) . .
O5 Nb5 Nb4 84.10(14) . .
O10 Nb5 Nb4 125.75(11) . .
O9 Nb5 Nb4 36.12(11) . .
O6 Nb5 Nb4 85.50(10) . .
O6 Nb5 Nb4 45.63(10) 7_666 .
Nb3 Nb5 Nb4 119.05(2) 7_666 .
Nb1 Nb5 Nb4 60.540(17) . .
Nb2 Nb5 Nb4 58.278(17) 7_666 .
Nb4 Nb5 Nb4 119.25(2) 7_666 .
O14 Nb5 Nb2 134.03(13) . .
O5 Nb5 Nb2 83.90(13) . .
O10 Nb5 Nb2 36.41(11) . .
O9 Nb5 Nb2 125.45(11) . .
O6 Nb5 Nb2 85.30(10) . .
O6 Nb5 Nb2 45.26(10) 7_666 .
Nb3 Nb5 Nb2 119.39(2) 7_666 .
Nb1 Nb5 Nb2 60.654(17) . .
Nb2 Nb5 Nb2 119.18(2) 7_666 .
Nb4 Nb5 Nb2 58.073(16) 7_666 .
Nb4 Nb5 Nb2 90.604(19) . .
Nb2 O2 Nb1 116.9(2) . .
Nb3 O3 Nb1 119.5(2) . .
Nb4 O4 Nb1 117.4(2) . .
Nb5 O5 Nb1 113.2(2) . .
Nb5 O6 Ti1 100.63(15) . 7_666
Nb5 O6 Nb5 100.63(15) . 7_666
Ti1 O6 Nb5 0.00(4) 7_666 7_666
Nb5 O6 Nb2 93.17(14) . 7_666
Ti1 O6 Nb2 93.73(14) 7_666 7_666
Nb5 O6 Nb2 93.73(14) 7_666 7_666
Nb5 O6 Nb4 93.45(14) . 7_666
Ti1 O6 Nb4 93.22(14) 7_666 7_666
Nb5 O6 Nb4 93.22(14) 7_666 7_666
Nb2 O6 Nb4 169.36(18) 7_666 7_666
Nb5 O6 Nb1 171.90(19) . 7_666
Ti1 O6 Nb1 87.47(12) 7_666 7_666
Nb5 O6 Nb1 87.47(12) 7_666 7_666
Nb2 O6 Nb1 86.38(12) 7_666 7_666
Nb4 O6 Nb1 85.89(12) 7_666 7_666
Nb5 O6 Nb3 86.79(12) . 7_666
Ti1 O6 Nb3 172.58(18) 7_666 7_666
Nb5 O6 Nb3 172.58(18) 7_666 7_666
Nb2 O6 Nb3 85.56(12) 7_666 7_666
Nb4 O6 Nb3 86.50(12) 7_666 7_666
Nb1 O6 Nb3 85.11(12) 7_666 7_666
Nb2 O7 Nb3 117.0(2) . .
Nb4 O8 Nb3 116.3(2) . .
Nb5 O9 Nb4 109.71(18) . .
Nb5 O9 Nb2 108.61(17) . 7_666
Nb4 O9 Nb2 101.55(16) . 7_666
Nb5 O10 Nb4 109.35(18) . 7_666
Nb5 O10 Nb2 109.60(18) . .
Nb4 O10 Nb2 100.80(17) 7_666 .
Nb5 O10 K1 152.05(19) . .
Nb4 O10 K1 88.12(14) 7_666 .
Nb2 O10 K1 87.31(13) . .
Nb2 O11 K1 111.7(2) . .
Nb4 O13 K1 111.1(2) . 7_666
Nb5 O14 Nb3 112.16(19) . 7_666
N1 Ni1 N4 94.1(3) . .
N1 Ni1 N3 178.4(2) . .
N4 Ni1 N3 86.8(3) . .
N1 Ni1 N2 86.0(3) . .
N4 Ni1 N2 179.7(2) . .
N3 Ni1 N2 93.2(3) . .
C1 N1 C10 108.4(6) . .
C1 N1 Ni1 109.8(5) . .
C10 N1 Ni1 120.0(5) . .
C3 N2 C2 109.5(6) . .
C3 N2 Ni1 119.7(5) . .
C2 N2 Ni1 108.8(4) . .
C6 N3 C5 109.9(6) . .
C6 N3 Ni1 108.6(5) . .
C5 N3 Ni1 118.9(5) . .
C8 N4 C7 111.1(6) . .
C8 N4 Ni1 118.8(5) . .
C7 N4 Ni1 109.0(5) . .
N1 C1 C2 106.7(6) . .
C1 C2 N2 107.3(6) . .
N2 C3 C4 112.0(7) . .
C5 C4 C3 113.0(7) . .
C4 C5 N3 111.9(7) . .
N3 C6 C7 107.7(6) . .
N4 C7 C6 106.7(6) . .
N4 C8 C9 112.2(6) . .
C8 C9 C10 113.0(6) . .
N1 C10 C9 112.1(6) . .
N11 Ni2 N11 86.2(3) 2_756 .
N11 Ni2 N12 93.5(2) 2_756 2_756
N11 Ni2 N12 176.1(2) . 2_756
N11 Ni2 N12 176.1(2) 2_756 .
N11 Ni2 N12 93.5(2) . .
N12 Ni2 N12 87.1(3) 2_756 .
C12 N11 C11 111.5(5) . .
C12 N11 Ni2 118.5(4) . .
C11 N11 Ni2 108.9(4) . .
C14 N12 C15 108.9(5) . .
C14 N12 Ni2 121.7(5) . .
C15 N12 Ni2 108.7(4) . .
C11 C11 N11 105.7(5) 2_756 .
N11 C12 C13 111.1(6) . .
C12 C13 C14 113.1(6) . .
N12 C14 C13 112.6(6) . .
C15 C15 N12 107.7(4) 2_756 .
O30 K1 O25 85.2(3) . .
O30 K1 O24 59.2(3) . .
O25 K1 O24 120.7(2) . .
O30 K1 O11 106.5(3) . .
O25 K1 O11 84.22(18) . .
O24 K1 O11 146.9(2) . .
O30 K1 O13 157.1(3) . 7_666
O25 K1 O13 116.15(18) . 7_666
O24 K1 O13 111.08(19) . 7_666
O11 K1 O13 69.61(15) . 7_666
O30 K1 O26 116.9(3) . .
O25 K1 O26 56.41(19) . .
O24 K1 O26 97.27(19) . .
O11 K1 O26 115.43(18) . .
O13 K1 O26 83.78(16) 7_666 .
O30 K1 O29 101.9(3) . .
O25 K1 O29 138.6(2) . .
O24 K1 O29 96.8(2) . .
O11 K1 O29 54.53(17) . .
O13 K1 O29 56.86(18) 7_666 .
O26 K1 O29 140.6(2) . .
O30 K1 O10 140.9(3) . .
O25 K1 O10 59.29(14) . .
O24 K1 O10 152.19(19) . .
O11 K1 O10 57.74(12) . .
O13 K1 O10 57.40(12) 7_666 .
O26 K1 O10 58.28(14) . .
O29 K1 O10 95.87(17) . .
O30 K1 Nb2 121.4(3) . .
O25 K1 Nb2 67.85(13) . .
O24 K1 Nb2 170.82(18) . .
O11 K1 Nb2 25.04(9) . .
O13 K1 Nb2 64.60(10) 7_666 .
O26 K1 Nb2 90.39(14) . .
O29 K1 Nb2 74.02(14) . .
O10 K1 Nb2 33.25(7) . .
O30 K1 Nb4 171.2(3) . 7_666
O25 K1 Nb4 91.03(14) . 7_666
O24 K1 Nb4 129.29(17) . 7_666
O11 K1 Nb4 65.08(11) . 7_666
O13 K1 Nb4 25.13(9) 7_666 7_666
O26 K1 Nb4 66.81(12) . 7_666
O29 K1 Nb4 75.85(15) . 7_666
O10 K1 Nb4 32.91(7) . 7_666
Nb2 K1 Nb4 49.78(4) . 7_666

loop_
_geom_bond_atom_site_label_1
_geom_bond_atom_site_label_2
_geom_bond_distance
_geom_bond_site_symmetry_2
Nb1 O1 1.741(5) .
Nb1 O3 1.953(4) .
Nb1 O4 1.982(4) .
Nb1 O2 1.995(4) .
Nb1 O5 2.065(4) .
Nb1 O6 2.486(4) 7_666
Nb1 Nb5 3.2511(8) .
Nb1 Nb4 3.3286(8) .
Nb1 Nb2 3.3381(8) .
Nb2 O11 1.756(4) .
Nb2 O7 1.905(4) .
Nb2 O2 1.923(4) .
Nb2 O9 2.102(4) 7_666
Nb2 O10 2.116(4) .
Nb2 O6 2.390(4) 7_666
Nb2 Nb4 3.2530(7) 7_666
Nb2 Nb3 3.3170(7) .
Nb2 Ti1 3.3304(8) 7_666
Nb2 Nb5 3.3304(8) 7_666
Nb3 O12 1.743(5) .
Nb3 O3 1.944(4) .
Nb3 O7 1.985(4) .
Nb3 O8 2.012(4) .
Nb3 O14 2.068(4) 7_666
Nb3 O6 2.493(4) 7_666
Nb3 Ti1 3.2254(8) 7_666
Nb3 Nb5 3.2254(8) 7_666
Nb3 Nb4 3.3521(7) .
Nb4 O13 1.763(4) .
Nb4 O4 1.913(4) .
Nb4 O8 1.933(4) .
Nb4 O9 2.098(4) .
Nb4 O10 2.106(4) 7_666
Nb4 O6 2.399(4) 7_666
Nb4 Nb2 3.2530(7) 7_666
Nb4 Ti1 3.3448(8) 7_666
Nb4 Nb5 3.3448(8) 7_666
Nb4 Nb5 3.3501(9) .
Nb5 O14 1.815(4) .
Nb5 O5 1.827(4) .
Nb5 O10 1.992(4) .
Nb5 O9 1.999(4) .
Nb5 O6 2.191(4) .
Nb5 O6 2.208(4) 7_666
Nb5 Nb3 3.2254(8) 7_666
Nb5 Nb2 3.3305(8) 7_666
Nb5 Nb4 3.3448(8) 7_666
O6 Ti1 2.208(4) 7_666
O6 Nb5 2.208(4) 7_666
O6 Nb2 2.390(4) 7_666
O6 Nb4 2.399(4) 7_666
O6 Nb1 2.486(4) 7_666
O6 Nb3 2.493(4) 7_666
O9 Nb2 2.102(4) 7_666
O10 Nb4 2.106(4) 7_666
O10 K1 3.322(5) .
O11 K1 2.841(6) .
O13 K1 2.874(6) 7_666
O14 Nb3 2.068(4) 7_666
Ni1 N1 1.923(6) .
Ni1 N4 1.926(6) .
Ni1 N3 1.933(6) .
Ni1 N2 1.941(6) .
N1 C1 1.473(9) .
N1 C10 1.495(9) .
N2 C3 1.477(9) .
N2 C2 1.496(10) .
N3 C6 1.473(11) .
N3 C5 1.501(9) .
N4 C8 1.482(10) .
N4 C7 1.484(10) .
C1 C2 1.479(12) .
C3 C4 1.510(13) .
C4 C5 1.493(14) .
C6 C7 1.490(12) .
C8 C9 1.485(13) .
C9 C10 1.503(12) .
Ni2 N11 1.923(6) 2_756
Ni2 N11 1.923(6) .
Ni2 N12 1.938(5) 2_756
Ni2 N12 1.938(5) .
N11 C12 1.481(9) .
N11 C11 1.491(9) .
N12 C14 1.484(9) .
N12 C15 1.495(8) .
C11 C11 1.489(15) 2_756
C12 C13 1.500(11) .
C13 C14 1.503(11) .
C15 C15 1.486(14) 2_756
K1 O30 2.734(12) .
K1 O25 2.796(7) .
K1 O24 2.806(7) .
K1 O13 2.874(6) 7_666
K1 O26 3.016(9) .
K1 O29 3.054(8) .
K1 Nb4 3.875(3) 7_666

loop_
_geom_hbond_atom_site_label_D
_geom_hbond_atom_site_label_H
_geom_hbond_atom_site_label_A
_geom_hbond_distance_DH
_geom_hbond_distance_HA
_geom_hbond_distance_DA
_geom_hbond_angle_DHA
_geom_hbond_site_symmetry_A
N1 H1 O14 1.00 2.01 2.937(7) 152.9 .
N2 H2 O1 1.00 2.37 3.238(8) 145.1 4_646
N2 H2 O2 1.00 2.47 3.302(7) 139.9 4_646
N3 H3 O2 1.00 2.61 3.395(7) 135.9 4_646
N3 H3 O11 1.00 2.17 3.031(7) 143.1 4_646
N4 H4 O5 1.00 1.85 2.837(7) 169.4 .
C1 H1B O3 0.99 2.53 3.446(9) 153.5 4_646
C2 H2A O12 0.99 2.63 3.454(9) 140.5 7_666
C3 H3A O7 0.99 2.65 3.574(9) 156.3 7_666
C4 H4A O25 0.99 2.59 3.517(11) 155.3 4_646
C5 H5B O30 0.99 2.48 3.434(15) 163.1 4_646
C6 H6A O4 0.99 2.41 3.373(9) 165.0 .
C7 H7A O11 0.99 2.45 3.194(9) 131.2 4_646
C8 H8B O7 0.99 2.58 3.493(9) 152.9 4_646
C9 H9B O23 0.99 2.64 3.558(10) 153.7 .
C10 H10A O12 0.99 2.59 3.507(9) 153.5 4_646
N11 H11 O13 1.00 1.84 2.828(7) 170.4 .
N12 H12 O8 1.00 2.03 2.996(7) 160.6 .
C11 H11A O30 0.99 2.58 3.229(14) 122.7 3_545
C12 H12B O4 0.99 2.62 3.514(8) 150.1 2_756
C13 H13B O22 0.99 2.64 3.595(9) 162.3 8_565
C14 H14A O1 0.99 2.64 3.540(9) 150.5 2_756
C15 H15A O3 0.99 2.47 3.421(8) 161.2 2_756
